data_2243254
loop_
_publ_author_name
'Stenfors, Brock A.'
'Staples, Richard J.'
'Biros, Shannon M.'
'Ngassa, Felix N.'

_publ_section_title
;
 Crystal structure of 4-methyl-<i>N</i>-(4-methylbenzyl)benzenesulfonamide
;
_journal_coeditor_code WM5537
_journal_issue 2
_journal_name_full 'Acta Crystallographica Section E'
_journal_page_first 235
_journal_page_last 238
_journal_paper_doi 10.1107/S2056989020000535
_journal_volume 76
_journal_year 2020
_chemical_absolute_configuration ad
_chemical_formula_iupac 'C15 H17 N O2 S'
_chemical_formula_moiety 'C15 H17 N O2 S'
_chemical_formula_sum 'C15 H17 N O2 S'
_chemical_formula_weight 275.35
_chemical_name_systematic
;
4-Methyl-<i>N</i>-(4-methylbenzyl)benzenesulfonamide
;
_space_group_crystal_system monoclinic
_space_group_IT_number 4
_space_group_name_Hall 'P 2yb'
_space_group_name_H-M_alt 'P 1 21 1'
_atom_sites_solution_hydrogens mixed
_atom_sites_solution_primary direct
_audit_creation_method
;
Olex2 1.2-alpha
(compiled 2018.07.26 svn.r3523 for OlexSys, GUI svn.r5532)
;
_cell_angle_alpha 90
_cell_angle_beta 96.275(3)
_cell_angle_gamma 90
_cell_formula_units_Z 2
_cell_length_a 9.655(2)
_cell_length_b 5.8820(15)
_cell_length_c 12.180(3)
_cell_measurement_reflns_used 6778
_cell_measurement_temperature 173(2)
_cell_measurement_theta_max 26.351
_cell_measurement_theta_min 2.560
_cell_volume 687.6(3)
_computing_cell_refinement
;
SAINT (Bruker, 2013)
;
_computing_data_collection
;
APEX2 (Bruker, 2013)
;
_computing_data_reduction
;
SAINT (Bruker, 2013)
;
_computing_molecular_graphics
;
<i>OLEX2</i> (Dolomanov <i>et al.</i>,  2009; Bourhis <i>et al.</i>,
2015)
;
_computing_publication_material
;
CrystalMaker (Palmer, 2007)
;
_computing_structure_refinement
;
SHELXL2014 (Sheldrick, 2015)
;
_computing_structure_solution
;
SHELXS (Sheldrick, 2008)
;
_diffrn_ambient_temperature 173.15
_diffrn_measured_fraction_theta_full 1.000
_diffrn_measured_fraction_theta_max 0.999
_diffrn_measurement_device_type 'Bruker APEXII CCD'
_diffrn_measurement_method '\f and \w scans'
_diffrn_radiation_type MoK\a
_diffrn_radiation_wavelength 0.71073
_diffrn_reflns_av_R_equivalents 0.0470
_diffrn_reflns_av_unetI/netI 0.0392
_diffrn_reflns_limit_h_max 12
_diffrn_reflns_limit_h_min -12
_diffrn_reflns_limit_k_max 7
_diffrn_reflns_limit_k_min -7
_diffrn_reflns_limit_l_max 15
_diffrn_reflns_limit_l_min -15
_diffrn_reflns_number 10794
_diffrn_reflns_theta_full 25.242
_diffrn_reflns_theta_max 26.391
_diffrn_reflns_theta_min 1.682
_diffrn_standards_number 0
_exptl_absorpt_coefficient_mu 0.233
_exptl_absorpt_correction_T_max 0.7454
_exptl_absorpt_correction_T_min 0.4738
_exptl_absorpt_correction_type multi-scan
_exptl_absorpt_process_details
;
(<i>SADABS</i>; Krause <i>et al</i>., 2015)
;
_exptl_crystal_colour 'pale yellow'
_exptl_crystal_density_diffrn 1.330
_exptl_crystal_description block
_exptl_crystal_F_000 292
_exptl_crystal_size_max 0.488
_exptl_crystal_size_mid 0.219
_exptl_crystal_size_min 0.156
_refine_diff_density_max 0.348
_refine_diff_density_min -0.206
_refine_ls_abs_structure_details
;
Flack <i>x</i> determined using 1114 quotients
[(<i>I</i>^+^)-(<i>I</i>^-^)]/[(<i>I</i>^+^)+(<i>I</i>^-^)]
(Parsons <i>et al.</i>,  2013)
;
_refine_ls_abs_structure_Flack 0.06(4)
_refine_ls_extinction_method none
_refine_ls_goodness_of_fit_ref 1.043
_refine_ls_hydrogen_treatment mixed
_refine_ls_matrix_type full
_refine_ls_number_parameters 178
_refine_ls_number_reflns 2811
_refine_ls_number_restraints 2
_refine_ls_restrained_S_all 1.043
_refine_ls_R_factor_all 0.0383
_refine_ls_R_factor_gt 0.0349
_refine_ls_shift/su_max 0.000
_refine_ls_shift/su_mean 0.000
_refine_ls_structure_factor_coef Fsqd
_refine_ls_weighting_details 'w=1/[\s^2^(Fo^2^)+(0.0564P)^2^+0.0356P] where P=(Fo^2^+2Fc^2^)/3'
_refine_ls_weighting_scheme calc
_refine_ls_wR_factor_gt 0.0896
_refine_ls_wR_factor_ref 0.0921
_reflns_number_gt 2619
_reflns_number_total 2811
_reflns_threshold_expression 'I > 2\s(I)'
_cod_data_source_file wm5537sup1.cif
_cod_data_source_block I
_cod_original_cell_volume 687.5(3)
_cod_original_sg_symbol_H-M 'P 21'
_cod_database_code 2243254
_shelx_space_group_comment
;
The symmetry employed for this shelxl refinement is uniquely defined
by the following loop, which should always be used as a source of
symmetry information in preference to the above space-group names.
They are only intended as comments.
;
_shelx_estimated_absorpt_t_min 0.895
_shelx_estimated_absorpt_t_max 0.965
_shelxl_version_number 2.014

loop_
_space_group_symop_operation_xyz
'x, y, z'
'-x, y+1/2, -z'

loop_
_atom_site_type_symbol
_atom_site_label
_atom_site_fract_x
_atom_site_fract_y
_atom_site_fract_z
_atom_site_U_iso_or_equiv
_atom_site_adp_type
_atom_site_calc_flag
_atom_site_occupancy
S S1 0.12783(6) 0.74015(12) 0.63296(5) 0.03224(19) Uani d 1
O O1 0.0878(2) 0.7954(4) 0.51967(17) 0.0460(6) Uani d 1
O O2 0.1502(2) 0.9174(4) 0.71256(18) 0.0414(5) Uani d 1
N N1 0.0070(2) 0.5761(4) 0.66826(19) 0.0323(5) Uani d 1
H H1 -0.028(3) 0.485(5) 0.617(2) 0.040(9) Uiso d 1
C C1 0.2818(3) 0.5768(5) 0.6401(2) 0.0307(6) Uani d 1
C C2 0.2808(3) 0.3720(5) 0.5847(2) 0.0344(6) Uani d 1
H H2 0.1980 0.3194 0.5432 0.041 Uiso calc 1
C C3 0.4009(3) 0.2447(6) 0.5903(2) 0.0352(6) Uani d 1
H H3 0.4007 0.1047 0.5514 0.042 Uiso calc 1
C C4 0.5223(3) 0.3174(5) 0.6518(2) 0.0323(6) Uani d 1
C C5 0.5210(3) 0.5225(6) 0.7066(2) 0.0381(7) Uani d 1
H H5 0.6036 0.5745 0.7486 0.046 Uiso calc 1
C C6 0.4011(3) 0.6544(5) 0.7014(2) 0.0358(6) Uani d 1
H H6 0.4012 0.7955 0.7394 0.043 Uiso calc 1
C C7 0.6530(3) 0.1762(6) 0.6601(3) 0.0434(8) Uani d 1
H H7A 0.6287 0.0170 0.6440 0.065 Uiso calc 1
H H7B 0.7013 0.1882 0.7349 0.065 Uiso calc 1
H H7C 0.7141 0.2316 0.6067 0.065 Uiso calc 1
C C8 0.0272(3) 0.4685(5) 0.7768(2) 0.0334(6) Uani d 1
H H8A 0.1206 0.5097 0.8131 0.040 Uiso calc 1
H H8B 0.0248 0.3014 0.7671 0.040 Uiso calc 1
C C9 -0.0812(3) 0.5358(5) 0.8516(2) 0.0298(6) Uani d 1
C C10 -0.1137(3) 0.3858(5) 0.9318(2) 0.0340(6) Uani d 1
H H10 -0.0709 0.2403 0.9371 0.041 Uiso calc 1
C C11 -0.2081(3) 0.4445(5) 1.0049(2) 0.0370(6) Uani d 1
H H11 -0.2292 0.3385 1.0595 0.044 Uiso calc 1
C C12 -0.2721(3) 0.6552(5) 0.9995(2) 0.0351(6) Uani d 1
C C13 -0.2383(3) 0.8054(5) 0.9192(2) 0.0343(6) Uani d 1
H H13 -0.2810 0.9511 0.9139 0.041 Uiso calc 1
C C14 -0.1435(2) 0.7477(6) 0.8463(2) 0.0321(5) Uani d 1
H H14 -0.1212 0.8544 0.7924 0.038 Uiso calc 1
C C15 -0.3752(3) 0.7190(7) 1.0793(2) 0.0451(7) Uani d 1
H H15A -0.4628 0.6372 1.0597 0.068 Uiso calc 1
H H15B -0.3925 0.8831 1.0753 0.068 Uiso calc 1
H H15C -0.3370 0.6779 1.1545 0.068 Uiso calc 1

loop_
_atom_site_aniso_label
_atom_site_aniso_U_11
_atom_site_aniso_U_22
_atom_site_aniso_U_33
_atom_site_aniso_U_12
_atom_site_aniso_U_13
_atom_site_aniso_U_23
S1 0.0313(3) 0.0305(3) 0.0357(3) 0.0031(3) 0.0072(2) 0.0024(3)
O1 0.0453(11) 0.0546(16) 0.0393(11) 0.0127(10) 0.0100(9) 0.0138(10)
O2 0.0414(11) 0.0331(11) 0.0510(13) 0.0007(9) 0.0112(9) -0.0031(10)
N1 0.0286(11) 0.0358(13) 0.0332(12) -0.0018(10) 0.0060(9) -0.0034(10)
C1 0.0282(12) 0.0313(14) 0.0334(14) 0.0010(10) 0.0076(10) 0.0040(12)
C2 0.0310(13) 0.0343(16) 0.0375(15) -0.0029(11) 0.0023(11) -0.0027(13)
C3 0.0380(13) 0.0316(13) 0.0369(13) 0.0002(14) 0.0076(10) -0.0011(14)
C4 0.0288(12) 0.0387(15) 0.0310(13) 0.0007(11) 0.0103(10) 0.0058(11)
C5 0.0307(13) 0.0430(17) 0.0406(16) -0.0066(12) 0.0041(11) -0.0015(14)
C6 0.0357(14) 0.0334(14) 0.0387(15) -0.0054(12) 0.0059(11) -0.0037(12)
C7 0.0346(14) 0.0469(19) 0.0500(17) 0.0068(13) 0.0103(12) 0.0019(14)
C8 0.0310(12) 0.0303(14) 0.0397(15) 0.0033(11) 0.0079(11) 0.0023(12)
C9 0.0259(12) 0.0294(14) 0.0339(14) -0.0035(10) 0.0030(10) -0.0044(11)
C10 0.0332(13) 0.0307(14) 0.0375(15) 0.0025(11) 0.0013(11) 0.0007(12)
C11 0.0386(14) 0.0362(16) 0.0369(15) -0.0014(12) 0.0072(12) 0.0041(12)
C12 0.0302(13) 0.0417(16) 0.0334(14) -0.0010(12) 0.0037(10) -0.0062(12)
C13 0.0285(12) 0.0301(15) 0.0443(16) -0.0001(10) 0.0037(11) -0.0047(12)
C14 0.0292(11) 0.0284(13) 0.0394(13) -0.0022(13) 0.0068(10) 0.0027(15)
C15 0.0401(14) 0.052(2) 0.0458(16) 0.0010(16) 0.0152(12) -0.0031(18)

loop_
_atom_type_symbol
_atom_type_description
_atom_type_scat_dispersion_real
_atom_type_scat_dispersion_imag
_atom_type_scat_source
C C 0.0033 0.0016 'International Tables Vol C Tables 4.2.6.8 and 6.1.1.4'
H H 0.0000 0.0000 'International Tables Vol C Tables 4.2.6.8 and 6.1.1.4'
N N 0.0061 0.0033 'International Tables Vol C Tables 4.2.6.8 and 6.1.1.4'
O O 0.0106 0.0060 'International Tables Vol C Tables 4.2.6.8 and 6.1.1.4'
S S 0.1246 0.1234 'International Tables Vol C Tables 4.2.6.8 and 6.1.1.4'

loop_
_geom_angle_atom_site_label_1
_geom_angle_atom_site_label_2
_geom_angle_atom_site_label_3
_geom_angle
O1 S1 N1 105.50(13)
O1 S1 C1 108.00(12)
O2 S1 O1 119.71(14)
O2 S1 N1 108.51(12)
O2 S1 C1 107.52(13)
N1 S1 C1 106.98(13)
S1 N1 H1 115(2)
C8 N1 S1 118.26(18)
C8 N1 H1 113(2)
C2 C1 S1 119.3(2)
C6 C1 S1 119.7(2)
C6 C1 C2 121.0(3)
C1 C2 H2 120.3
C3 C2 C1 119.3(3)
C3 C2 H2 120.3
C2 C3 H3 119.4
C2 C3 C4 121.1(3)
C4 C3 H3 119.4
C3 C4 C7 121.3(3)
C5 C4 C3 118.6(3)
C5 C4 C7 120.2(3)
C4 C5 H5 119.4
C4 C5 C6 121.2(3)
C6 C5 H5 119.4
C1 C6 C5 118.8(3)
C1 C6 H6 120.6
C5 C6 H6 120.6
C4 C7 H7A 109.5
C4 C7 H7B 109.5
C4 C7 H7C 109.5
H7A C7 H7B 109.5
H7A C7 H7C 109.5
H7B C7 H7C 109.5
N1 C8 H8A 108.9
N1 C8 H8B 108.9
N1 C8 C9 113.5(2)
H8A C8 H8B 107.7
C9 C8 H8A 108.9
C9 C8 H8B 108.9
C10 C9 C8 119.1(2)
C10 C9 C14 118.6(2)
C14 C9 C8 122.3(2)
C9 C10 H10 119.6
C9 C10 C11 120.9(3)
C11 C10 H10 119.6
C10 C11 H11 119.5
C12 C11 C10 120.9(3)
C12 C11 H11 119.5
C11 C12 C15 120.9(3)
C13 C12 C11 117.9(3)
C13 C12 C15 121.2(3)
C12 C13 H13 119.3
C12 C13 C14 121.3(3)
C14 C13 H13 119.3
C9 C14 C13 120.4(3)
C9 C14 H14 119.8
C13 C14 H14 119.8
C12 C15 H15A 109.5
C12 C15 H15B 109.5
C12 C15 H15C 109.5
H15A C15 H15B 109.5
H15A C15 H15C 109.5
H15B C15 H15C 109.5

loop_
_geom_bond_atom_site_label_1
_geom_bond_atom_site_label_2
_geom_bond_distance
S1 O1 1.429(2)
S1 O2 1.424(2)
S1 N1 1.608(2)
S1 C1 1.764(3)
N1 H1 0.865(13)
N1 C8 1.460(4)
C1 C2 1.380(4)
C1 C6 1.380(4)
C2 H2 0.9500
C2 C3 1.375(4)
C3 H3 0.9500
C3 C4 1.388(4)
C4 C5 1.379(4)
C4 C7 1.504(4)
C5 H5 0.9500
C5 C6 1.389(4)
C6 H6 0.9500
C7 H7A 0.9800
C7 H7B 0.9800
C7 H7C 0.9800
C8 H8A 0.9900
C8 H8B 0.9900
C8 C9 1.513(4)
C9 C10 1.378(4)
C9 C14 1.382(4)
C10 H10 0.9500
C10 C11 1.385(4)
C11 H11 0.9500
C11 C12 1.383(4)
C12 C13 1.383(4)
C12 C15 1.513(4)
C13 H13 0.9500
C13 C14 1.385(4)
C14 H14 0.9500
C15 H15A 0.9800
C15 H15B 0.9800
C15 H15C 0.9800

loop_
_geom_hbond_atom_site_label_D
_geom_hbond_atom_site_label_H
_geom_hbond_atom_site_label_A
_geom_hbond_site_symmetry_A
_geom_hbond_distance_DH
_geom_hbond_distance_HA
_geom_hbond_distance_DA
_geom_hbond_angle_DHA
C6 H6 O2 . 0.95 2.51 2.890(4) 104
N1 H1 O1 2_546 0.864(13) 2.033(15) 2.889(3) 170(3)
C5 H5 Cg 1_655 0.95 2.86 3.761(3) 159
C10 H10 Cg 2_547 0.95 2.89 3.564(3) 129

_cod_database_fobs_code 2243254
